data_7213131
loop_
_publ_author_name
'Ariffin, Azhar'
'Blake, Alexander J.'
'Ebden, Mark R.'
'Li, Wan-Sheung'
'Simpkins, Nigel S.'
'Fox, David N. A.'

_publ_section_title
;
 The diastereoselective and enantioselective substitution reactions of an
 isoindoline--borane complex
;
_journal_issue 17
_journal_name_full 'Journal of the Chemical Society, Perkin Transactions 1'
_journal_page_first 2439
_journal_paper_doi 10.1039/a904788c
_journal_year 1999
_chemical_formula_moiety 'C12 H22 B N Si'
_chemical_formula_sum 'C12 H22 B N Si'
_chemical_formula_weight 219.21
_chemical_name_systematic
; 
 ? 
;
_space_group_IT_number 19
_symmetry_cell_setting orthorhombic
_symmetry_space_group_name_Hall 'P 2ac 2ab'
_symmetry_space_group_name_H-M 'P 21 21 21'
_atom_sites_solution_hydrogens 'located from delta-F'
_atom_sites_solution_primary direct
_audit_creation_method SHELXL-97
_cell_angle_alpha 90.00
_cell_angle_beta 90.00
_cell_angle_gamma 90.00
_cell_formula_units_Z 4
_cell_length_a 8.201(2)
_cell_length_b 9.792(3)
_cell_length_c 16.905(6)
_cell_measurement_reflns_used 40
_cell_measurement_temperature 150(2)
_cell_measurement_theta_max 16.0
_cell_measurement_theta_min 12.5
_cell_volume 1357.5(7)
_computing_cell_refinement STADI4
_computing_data_collection 'STADI4 (Stoe & Cie, 1997a)'
_computing_data_reduction 'X-RED (Stoe & Cie, 1997a)'
_computing_molecular_graphics 'SHELXTL/PC (Sheldrick, 1994)'
_computing_publication_material SHELXL-97
_computing_structure_refinement 'SHELXL-97 (Sheldrick, 1997)'
_computing_structure_solution 'SHELXS-97 (Sheldrick, 1990)'
_diffrn_ambient_temperature 150(2)
_diffrn_measured_fraction_theta_full 0.995
_diffrn_measured_fraction_theta_max 0.995
_diffrn_measurement_device_type 'Stoe Stadi-4 four-circle'
_diffrn_measurement_method omega/theta
_diffrn_radiation_monochromator graphite
_diffrn_radiation_source 'fine-focus sealed tube'
_diffrn_radiation_type MoK\a
_diffrn_radiation_wavelength 0.71073
_diffrn_reflns_av_R_equivalents 0.029
_diffrn_reflns_av_sigmaI/netI 0.031
_diffrn_reflns_limit_h_max 10
_diffrn_reflns_limit_h_min -10
_diffrn_reflns_limit_k_max 12
_diffrn_reflns_limit_k_min -12
_diffrn_reflns_limit_l_max 20
_diffrn_reflns_limit_l_min -20
_diffrn_reflns_number 5373
_diffrn_reflns_theta_full 26.01
_diffrn_reflns_theta_max 26.01
_diffrn_reflns_theta_min 2.76
_diffrn_standards_decay_% 'random variation +/-3'
_diffrn_standards_interval_time 60
_diffrn_standards_number 3
_exptl_absorpt_coefficient_mu 0.144
_exptl_absorpt_correction_T_max 0.979
_exptl_absorpt_correction_T_min 0.945
_exptl_absorpt_correction_type numerical
_exptl_absorpt_process_details 'X-RED (Stoe & Cie, 1997a)'
_exptl_crystal_colour Colourless
_exptl_crystal_density_diffrn 1.073
_exptl_crystal_density_method 'not measured'
_exptl_crystal_description plate
_exptl_crystal_F_000 480
_exptl_crystal_size_max 0.62
_exptl_crystal_size_mid 0.40
_exptl_crystal_size_min 0.16
_refine_diff_density_max 0.28
_refine_diff_density_min -0.15
_refine_diff_density_rms 0.04
_refine_ls_abs_structure_details 'Flack, H.D. (1983), Acta Cryst. A39, 876--881'
_refine_ls_abs_structure_Flack 0.00(14)
_refine_ls_extinction_method none
_refine_ls_goodness_of_fit_ref 1.13
_refine_ls_hydrogen_treatment 'idealised, then riding model - except BH3 (rigid group)'
_refine_ls_matrix_type full
_refine_ls_number_parameters 136
_refine_ls_number_reflns 2630
_refine_ls_number_restraints 0
_refine_ls_restrained_S_all 1.13
_refine_ls_R_factor_all 0.0410
_refine_ls_R_factor_gt 0.0361
_refine_ls_shift/su_max 0.001
_refine_ls_shift/su_mean 0.000
_refine_ls_structure_factor_coef Fsqd
_refine_ls_weighting_details 'calc w=1/[\s^2^(Fo^2^)+(0.036P)^2^+0.400P] where P=(Fo^2^+2Fc^2^)/3'
_refine_ls_weighting_scheme calc
_refine_ls_wR_factor_gt 0.0822
_refine_ls_wR_factor_ref 0.0860
_reflns_number_gt 2464
_reflns_number_total 2630
_reflns_threshold_expression >2sigma(I)
_cod_data_source_file 904788csup1.cif
_cod_data_source_block Compound_4b
_cod_depositor_comments
;
The following automatic conversions were performed:
'_atom_site_symetry_multiplicity' tag replaced with
'_atom_site_symmetry_multiplicity'.

Automatic conversion script
Id: cif_correct_tags 1440 2010-10-19 06:21:57Z saulius 

The following automatic conversions were performed:

'_symmetry_cell_setting' value 'Orthorhombic' changed to
'orthorhombic' according to
/home/saulius/struct/CIF-dictionaries/cif_core.dic dictionary named
'cif_core.dic' version 2.4.2 from 2011-04-26.

Automatic conversion script
Id: cif_fix_values 1891 2012-01-12 08:04:46Z andrius 
;
_cod_original_sg_symbol_H-M P2(1)2(1)2(1)
_cod_database_code 7213131

loop_
_symmetry_equiv_pos_as_xyz
'x, y, z'
'-x+1/2, -y, z+1/2'
'-x, y+1/2, -z+1/2'
'x+1/2, -y+1/2, -z'

loop_
_atom_site_label
_atom_site_type_symbol
_atom_site_fract_x
_atom_site_fract_y
_atom_site_fract_z
_atom_site_U_iso_or_equiv
_atom_site_adp_type
_atom_site_occupancy
_atom_site_symmetry_multiplicity
_atom_site_calc_flag
_atom_site_refinement_flags
C1 C 0.3633(2) 0.43351(18) 0.82689(10) 0.0182(4) Uani 1 1 d .
H1 H 0.4606 0.4343 0.7912 0.022 Uiso 1 1 calc R
N2 N 0.40809(19) 0.35748(17) 0.90301(9) 0.0196(3) Uani 1 1 d .
C3 C 0.3071(3) 0.4273(2) 0.96559(11) 0.0267(4) Uani 1 1 d .
H3A H 0.1970 0.3863 0.9691 0.032 Uiso 1 1 calc R
H3C H 0.3605 0.4213 1.0180 0.032 Uiso 1 1 calc R
C3' C 0.2983(3) 0.5730(2) 0.93754(11) 0.0265(4) Uani 1 1 d .
C4 C 0.2645(3) 0.6910(2) 0.97906(13) 0.0423(6) Uani 1 1 d .
H4 H 0.2376 0.6875 1.0337 0.051 Uiso 1 1 calc R
C5 C 0.2706(4) 0.8152(2) 0.93918(14) 0.0443(7) Uani 1 1 d .
H5 H 0.2477 0.8974 0.9669 0.053 Uiso 1 1 calc R
C6 C 0.3097(3) 0.8204(2) 0.85940(13) 0.0347(5) Uani 1 1 d .
H6 H 0.3146 0.9060 0.8331 0.042 Uiso 1 1 calc R
C7 C 0.3418(3) 0.70120(18) 0.81785(12) 0.0248(4) Uani 1 1 d .
H7 H 0.3682 0.7047 0.7632 0.030 Uiso 1 1 calc R
C7' C 0.3350(2) 0.57674(18) 0.85714(10) 0.0198(4) Uani 1 1 d .
C2' C 0.5846(2) 0.3834(2) 0.91962(12) 0.0304(5) Uani 1 1 d .
H2'A H 0.6050 0.4820 0.9198 0.046 Uiso 1 1 calc R
H2'B H 0.6512 0.3401 0.8786 0.046 Uiso 1 1 calc R
H2'C H 0.6131 0.3451 0.9714 0.046 Uiso 1 1 calc R
B B 0.3791(3) 0.1936(2) 0.90315(13) 0.0239(5) Uani 1 1 d .
H1B H 0.4492 0.1462 0.8534 0.036 Uiso 1 1 calc R
H2B H 0.2460 0.1715 0.8955 0.036 Uiso 1 1 calc R
H3B H 0.4220 0.1499 0.9607 0.036 Uiso 1 1 calc R
Si Si 0.17790(6) 0.37079(5) 0.76746(3) 0.01893(13) Uani 1 1 d .
C8 C -0.0097(2) 0.3721(2) 0.82979(12) 0.0271(4) Uani 1 1 d .
H8A H -0.1025 0.3398 0.7984 0.041 Uiso 1 1 calc R
H8B H -0.0310 0.4652 0.8482 0.041 Uiso 1 1 calc R
H8C H 0.0059 0.3118 0.8754 0.041 Uiso 1 1 calc R
C9 C 0.2106(3) 0.2040(2) 0.71648(12) 0.0294(5) Uani 1 1 d .
H9A H 0.1116 0.1786 0.6875 0.044 Uiso 1 1 calc R
H9B H 0.2356 0.1335 0.7558 0.044 Uiso 1 1 calc R
H9C H 0.3018 0.2123 0.6793 0.044 Uiso 1 1 calc R
C10 C 0.1540(3) 0.5000(2) 0.68686(12) 0.0282(5) Uani 1 1 d .
H10A H 0.0609 0.4752 0.6535 0.042 Uiso 1 1 calc R
H10B H 0.2533 0.5023 0.6546 0.042 Uiso 1 1 calc R
H10C H 0.1352 0.5903 0.7102 0.042 Uiso 1 1 calc R

loop_
_atom_site_aniso_label
_atom_site_aniso_U_11
_atom_site_aniso_U_22
_atom_site_aniso_U_33
_atom_site_aniso_U_23
_atom_site_aniso_U_13
_atom_site_aniso_U_12
C1 0.0197(9) 0.0185(8) 0.0164(8) 0.0031(7) 0.0007(7) -0.0007(7)
N2 0.0222(8) 0.0205(8) 0.0162(7) 0.0022(6) -0.0004(6) 0.0005(7)
C3 0.0397(12) 0.0245(9) 0.0158(8) 0.0006(7) 0.0034(9) 0.0025(10)
C3' 0.0352(12) 0.0236(9) 0.0207(9) -0.0015(8) 0.0021(9) -0.0005(9)
C4 0.0693(18) 0.0324(12) 0.0251(11) -0.0070(10) 0.0056(11) 0.0068(12)
C5 0.0711(19) 0.0237(11) 0.0382(13) -0.0116(10) 0.0031(12) 0.0076(12)
C6 0.0461(13) 0.0189(9) 0.0391(12) -0.0007(8) -0.0011(11) 0.0014(10)
C7 0.0289(11) 0.0205(9) 0.0249(9) 0.0020(8) 0.0015(9) -0.0023(9)
C7' 0.0197(9) 0.0211(8) 0.0185(8) -0.0021(7) -0.0014(8) -0.0001(8)
C2' 0.0247(11) 0.0318(11) 0.0346(11) 0.0038(10) -0.0110(8) -0.0030(10)
B 0.0280(12) 0.0184(10) 0.0253(10) 0.0039(9) -0.0009(9) 0.0032(9)
Si 0.0200(2) 0.0189(2) 0.0178(2) -0.0001(2) -0.0010(2) -0.0017(2)
C8 0.0207(9) 0.0274(10) 0.0333(10) 0.0025(10) -0.0011(8) 0.0009(9)
C9 0.0344(12) 0.0248(10) 0.0289(11) -0.0076(8) -0.0043(9) -0.0025(9)
C10 0.0325(12) 0.0291(10) 0.0229(9) 0.0052(8) -0.0054(9) -0.0013(10)

loop_
_atom_type_symbol
_atom_type_description
_atom_type_scat_dispersion_real
_atom_type_scat_dispersion_imag
_atom_type_scat_source
C C 0.0033 0.0016 'International Tables Vol C Tables 4.2.6.8 and 6.1.1.4'
H H 0.0000 0.0000 'International Tables Vol C Tables 4.2.6.8 and 6.1.1.4'
B B 0.0013 0.0007 'International Tables Vol C Tables 4.2.6.8 and 6.1.1.4'
N N 0.0061 0.0033 'International Tables Vol C Tables 4.2.6.8 and 6.1.1.4'
Si Si 0.0817 0.0704 'International Tables Vol C Tables 4.2.6.8 and 6.1.1.4'

loop_
_geom_angle_atom_site_label_1
_geom_angle_atom_site_label_2
_geom_angle_atom_site_label_3
_geom_angle
C7' C1 N2 101.75(14)
C7' C1 Si 110.59(13)
N2 C1 Si 118.25(12)
C2' N2 C3 108.83(16)
C2' N2 C1 107.90(15)
C3 N2 C1 103.76(14)
C2' N2 B 108.02(16)
C3 N2 B 111.52(15)
C1 N2 B 116.55(14)
C3' C3 N2 103.59(15)
C4 C3' C7' 121.16(19)
C4 C3' C3 130.03(18)
C7' C3' C3 108.80(16)
C3' C4 C5 118.6(2)
C6 C5 C4 120.7(2)
C5 C6 C7 120.4(2)
C6 C7 C7' 119.23(18)
C7 C7' C3' 119.92(17)
C7 C7' C1 130.27(16)
C3' C7' C1 109.81(16)
C8 Si C9 112.68(10)
C8 Si C10 108.71(10)
C9 Si C10 105.71(10)
C8 Si C1 110.79(9)
C9 Si C1 114.02(9)
C10 Si C1 104.33(9)

loop_
_geom_bond_atom_site_label_1
_geom_bond_atom_site_label_2
_geom_bond_distance
C1 C7' 1.511(3)
C1 N2 1.531(2)
C1 Si 1.9231(19)
N2 C2' 1.496(2)
N2 C3 1.507(2)
N2 B 1.622(3)
C3 C3' 1.505(3)
C3' C4 1.380(3)
C3' C7' 1.393(3)
C4 C5 1.392(3)
C5 C6 1.387(3)
C6 C7 1.387(3)
C7 C7' 1.389(3)
Si C8 1.864(2)
Si C9 1.866(2)
Si C10 1.870(2)

loop_
_geom_torsion_atom_site_label_1
_geom_torsion_atom_site_label_2
_geom_torsion_atom_site_label_3
_geom_torsion_atom_site_label_4
_geom_torsion
C7' C1 N2 C2' -81.67(17)
Si C1 N2 C2' 157.02(14)
C7' C1 N2 C3 33.68(18)
Si C1 N2 C3 -87.63(16)
C7' C1 N2 B 156.67(15)
Si C1 N2 B 35.4(2)
C2' N2 C3 C3' 81.82(19)
C1 N2 C3 C3' -32.9(2)
B N2 C3 C3' -159.12(16)
N2 C3 C3' C4 -159.2(2)
N2 C3 C3' C7' 19.5(2)
C7' C3' C4 C5 -1.1(4)
C3 C3' C4 C5 177.4(2)
C3' C4 C5 C6 0.0(4)
C4 C5 C6 C7 0.7(4)
C5 C6 C7 C7' -0.3(4)
C6 C7 C7' C3' -0.8(3)
C6 C7 C7' C1 179.7(2)
C4 C3' C7' C7 1.6(3)
C3 C3' C7' C7 -177.25(19)
C4 C3' C7' C1 -178.9(2)
C3 C3' C7' C1 2.3(2)
N2 C1 C7' C7 156.9(2)
Si C1 C7' C7 -76.6(2)
N2 C1 C7' C3' -22.6(2)
Si C1 C7' C3' 103.88(17)
C7' C1 Si C8 -59.12(15)
N2 C1 Si C8 57.55(16)
C7' C1 Si C9 172.51(12)
N2 C1 Si C9 -70.81(16)
C7' C1 Si C10 57.69(14)
N2 C1 Si C10 174.37(14)
